data_1517395
loop_
_publ_author_name
'Liang, Renxiao'
'Ma, Tongmei'
'Zhu, Shifa'

_publ_section_title
;
 Silver-Catalyzed Reaction of Enynals with Alkenes: A Tandem 1,3-Dipolar
 Cycloaddition/Cyclopropanation.
;
_journal_issue 17
_journal_name_full 'Organic letters'
_journal_page_first 4412
_journal_paper_doi 10.1021/ol5017299
_journal_volume 16
_journal_year 2014
_chemical_formula_sum 'C27 H22 Cl2 O3'
_chemical_formula_weight 465.35
_chemical_name_systematic
; 
 ? 
;
_space_group_IT_number 2
_symmetry_space_group_name_Hall '-P 1'
_symmetry_space_group_name_H-M 'P -1'
_atom_sites_solution_hydrogens geom
_atom_sites_solution_primary direct
_atom_sites_solution_secondary difmap
_audit_creation_method SHELXL-97
_cell_angle_alpha 97.91(3)
_cell_angle_beta 101.73(3)
_cell_angle_gamma 98.44(3)
_cell_formula_units_Z 2
_cell_length_a 9.881(2)
_cell_length_b 10.831(2)
_cell_length_c 11.457(2)
_cell_measurement_temperature 293(2)
_cell_volume 1169.6(4)
_computing_structure_refinement 'SHELXL-97 (Sheldrick, 1997)'
_computing_structure_solution 'SHELXS-97 (Sheldrick, 1990)'
_diffrn_ambient_temperature 293(2)
_diffrn_measured_fraction_theta_full 0.987
_diffrn_measured_fraction_theta_max 0.987
_diffrn_radiation_monochromator graphite
_diffrn_radiation_source 'fine-focus sealed tube'
_diffrn_radiation_type MoK\a
_diffrn_radiation_wavelength 0.71073
_diffrn_reflns_av_R_equivalents 0.0362
_diffrn_reflns_av_sigmaI/netI 0.0489
_diffrn_reflns_limit_h_max 12
_diffrn_reflns_limit_h_min -12
_diffrn_reflns_limit_k_max 14
_diffrn_reflns_limit_k_min -14
_diffrn_reflns_limit_l_max 14
_diffrn_reflns_limit_l_min -14
_diffrn_reflns_number 11276
_diffrn_reflns_theta_full 27.48
_diffrn_reflns_theta_max 27.48
_diffrn_reflns_theta_min 3.11
_exptl_absorpt_coefficient_mu 0.304
_exptl_absorpt_correction_T_max 0.9702
_exptl_absorpt_correction_T_min 0.9417
_exptl_crystal_density_diffrn 1.321
_exptl_crystal_density_method 'not measured'
_exptl_crystal_F_000 484
_exptl_crystal_size_max 0.20
_exptl_crystal_size_mid 0.20
_exptl_crystal_size_min 0.10
_refine_diff_density_max 0.235
_refine_diff_density_min -0.465
_refine_diff_density_rms 0.064
_refine_ls_extinction_method none
_refine_ls_goodness_of_fit_ref 1.085
_refine_ls_hydrogen_treatment mixed
_refine_ls_matrix_type full
_refine_ls_number_parameters 290
_refine_ls_number_reflns 5289
_refine_ls_number_restraints 0
_refine_ls_restrained_S_all 1.085
_refine_ls_R_factor_all 0.0740
_refine_ls_R_factor_gt 0.0626
_refine_ls_shift/su_max 0.000
_refine_ls_shift/su_mean 0.000
_refine_ls_structure_factor_coef Fsqd
_refine_ls_weighting_details 'calc w=1/[\s^2^(Fo^2^)+(0.0810P)^2^+0.8758P] where P=(Fo^2^+2Fc^2^)/3'
_refine_ls_weighting_scheme calc
_refine_ls_wR_factor_gt 0.1938
_refine_ls_wR_factor_ref 0.2000
_reflns_number_gt 3925
_reflns_number_total 5289
_reflns_threshold_expression >2sigma(I)
_cod_data_source_file ol5017299_si_002.cif
_cod_data_source_block shelxl
_cod_depositor_comments 'Adding full bibliography for 1517395.cif.'
_cod_database_code 1517395

loop_
_symmetry_equiv_pos_as_xyz
'x, y, z'
'-x, -y, -z'

loop_
_atom_site_label
_atom_site_type_symbol
_atom_site_fract_x
_atom_site_fract_y
_atom_site_fract_z
_atom_site_U_iso_or_equiv
_atom_site_adp_type
_atom_site_occupancy
_atom_site_symmetry_multiplicity
_atom_site_calc_flag
_atom_site_refinement_flags
Cl1 Cl 0.21884(11) 1.35304(8) 0.95874(9) 0.0726(3) Uani 1 1 d .
Cl2 Cl 0.44736(12) 0.66378(10) 0.13614(10) 0.0837(3) Uani 1 1 d .
C11 C 0.1333(3) 0.8033(2) 0.6227(2) 0.0390(5) Uani 1 1 d .
C21 C 0.1955(3) 0.7820(3) 0.4063(2) 0.0423(6) Uani 1 1 d .
C18 C -0.1298(3) 0.7424(3) 0.5942(3) 0.0497(6) Uani 1 1 d .
C20 C 0.1012(3) 0.8152(3) 0.4876(2) 0.0442(6) Uani 1 1 d .
H20 H 0.0013 0.7889 0.4481 0.053 Uiso 1 1 calc R
C5 C 0.2732(3) 0.7710(2) 0.6764(2) 0.0413(5) Uani 1 1 d .
C6 C 0.2761(3) 0.6759(3) 0.7481(3) 0.0486(6) Uani 1 1 d .
C15 C 0.1630(4) 1.1895(3) 0.9176(3) 0.0533(7) Uani 1 1 d .
C19 C 0.1297(3) 0.9303(2) 0.5834(3) 0.0459(6) Uani 1 1 d .
H19A H 0.0511 0.9713 0.5941 0.055 Uiso 1 1 calc R
H19B H 0.2185 0.9877 0.5960 0.055 Uiso 1 1 calc R
C14 C 0.0211(3) 1.1413(3) 0.8751(3) 0.0555(7) Uani 1 1 d .
H14 H -0.0442 1.1952 0.8682 0.067 Uiso 1 1 calc R
C12 C 0.0731(3) 0.9288(3) 0.8515(2) 0.0467(6) Uani 1 1 d .
C9 C 0.0187(3) 0.7882(3) 0.8092(3) 0.0488(6) Uani 1 1 d .
H9 H -0.0778 0.7716 0.8200 0.059 Uiso 1 1 calc R
C10 C 0.0129(3) 0.7377(2) 0.6714(3) 0.0432(6) Uani 1 1 d .
C4 C 0.3996(3) 0.8323(3) 0.6599(3) 0.0508(6) Uani 1 1 d .
H4 H 0.3995 0.8966 0.6138 0.061 Uiso 1 1 calc R
C25 C 0.3575(3) 0.8362(3) 0.2818(3) 0.0548(7) Uani 1 1 d .
H25 H 0.4137 0.8972 0.2543 0.066 Uiso 1 1 calc R
C24 C 0.3509(3) 0.7094(3) 0.2412(3) 0.0537(7) Uani 1 1 d .
C26 C 0.2788(3) 0.8721(3) 0.3646(3) 0.0500(6) Uani 1 1 d .
H26 H 0.2824 0.9577 0.3921 0.060 Uiso 1 1 calc R
C13 C -0.0219(3) 1.0120(3) 0.8433(3) 0.0528(7) Uani 1 1 d .
H13 H -0.1173 0.9792 0.8155 0.063 Uiso 1 1 calc R
C1 C 0.4042(4) 0.6440(3) 0.7989(3) 0.0629(9) Uani 1 1 d .
H1 H 0.4058 0.5809 0.8464 0.076 Uiso 1 1 calc R
C7 C 0.1408(4) 0.6145(3) 0.7724(3) 0.0577(8) Uani 1 1 d .
H7 H 0.1473 0.5295 0.7907 0.069 Uiso 1 1 calc R
C22 C 0.1927(4) 0.6550(3) 0.3641(3) 0.0565(7) Uani 1 1 d .
H22 H 0.1376 0.5933 0.3918 0.068 Uiso 1 1 calc R
C17 C 0.2143(3) 0.9805(3) 0.8955(3) 0.0543(7) Uani 1 1 d .
H17 H 0.2798 0.9269 0.9029 0.065 Uiso 1 1 calc R
C16 C 0.2597(3) 1.1099(3) 0.9287(3) 0.0588(7) Uani 1 1 d .
H16 H 0.3548 1.1429 0.9584 0.071 Uiso 1 1 calc R
C23 C 0.2698(4) 0.6184(3) 0.2822(3) 0.0653(9) Uani 1 1 d .
H23 H 0.2669 0.5329 0.2549 0.078 Uiso 1 1 calc R
C2 C 0.5276(4) 0.7042(4) 0.7799(3) 0.0692(10) Uani 1 1 d .
H2 H 0.6122 0.6813 0.8133 0.083 Uiso 1 1 calc R
C8 C 0.0993(4) 0.6956(3) 0.8748(3) 0.0619(8) Uani 1 1 d .
H8A H 0.1817 0.7412 0.9349 0.074 Uiso 1 1 calc R
H8B H 0.0395 0.6441 0.9139 0.074 Uiso 1 1 calc R
C3 C 0.5260(3) 0.7994(4) 0.7108(3) 0.0629(8) Uani 1 1 d .
H3 H 0.6097 0.8412 0.6985 0.075 Uiso 1 1 calc R
C28 C -0.3326(5) 0.6277(5) 0.4555(5) 0.113(2) Uani 1 1 d .
H28A H -0.3928 0.6599 0.5037 0.169 Uiso 1 1 calc R
H28B H -0.3732 0.5422 0.4166 0.169 Uiso 1 1 calc R
H28C H -0.3221 0.6796 0.3952 0.169 Uiso 1 1 calc R
O1 O -0.1774(2) 0.8378(2) 0.5908(2) 0.0648(6) Uani 1 1 d .
O2 O -0.1960(3) 0.6298(2) 0.5325(3) 0.0756(7) Uani 1 1 d .
O3 O 0.0286(2) 0.60867(17) 0.6696(2) 0.0528(5) Uani 1 1 d .

loop_
_atom_site_aniso_label
_atom_site_aniso_U_11
_atom_site_aniso_U_22
_atom_site_aniso_U_33
_atom_site_aniso_U_23
_atom_site_aniso_U_13
_atom_site_aniso_U_12
Cl1 0.0929(7) 0.0480(4) 0.0725(6) 0.0117(4) 0.0122(5) 0.0067(4)
Cl2 0.1000(8) 0.0821(7) 0.0841(7) 0.0076(5) 0.0540(6) 0.0247(5)
C11 0.0441(13) 0.0334(11) 0.0415(13) 0.0106(10) 0.0104(10) 0.0081(10)
C21 0.0466(14) 0.0426(13) 0.0377(12) 0.0096(10) 0.0075(10) 0.0090(11)
C18 0.0442(15) 0.0466(15) 0.0559(16) 0.0014(13) 0.0152(12) 0.0025(11)
C20 0.0472(14) 0.0465(14) 0.0411(13) 0.0134(11) 0.0083(10) 0.0124(11)
C5 0.0461(14) 0.0392(12) 0.0386(12) 0.0048(10) 0.0076(10) 0.0120(10)
C6 0.0652(18) 0.0416(14) 0.0427(14) 0.0088(11) 0.0114(12) 0.0211(12)
C15 0.071(2) 0.0467(15) 0.0418(14) 0.0096(12) 0.0124(13) 0.0097(14)
C19 0.0539(16) 0.0379(13) 0.0519(15) 0.0165(12) 0.0157(12) 0.0142(11)
C14 0.0666(19) 0.0536(17) 0.0467(15) 0.0077(13) 0.0079(13) 0.0205(14)
C12 0.0566(16) 0.0481(15) 0.0385(13) 0.0092(11) 0.0158(11) 0.0107(12)
C9 0.0552(16) 0.0462(15) 0.0499(15) 0.0133(12) 0.0204(12) 0.0085(12)
C10 0.0474(14) 0.0341(12) 0.0498(14) 0.0087(11) 0.0149(11) 0.0066(10)
C4 0.0485(15) 0.0544(16) 0.0477(15) 0.0070(13) 0.0089(12) 0.0076(12)
C25 0.0629(18) 0.0497(16) 0.0560(17) 0.0153(13) 0.0224(14) 0.0056(13)
C24 0.0584(17) 0.0558(17) 0.0499(16) 0.0074(13) 0.0186(13) 0.0132(13)
C26 0.0642(18) 0.0364(13) 0.0525(15) 0.0110(12) 0.0186(13) 0.0087(12)
C13 0.0556(17) 0.0543(16) 0.0473(15) 0.0044(13) 0.0107(12) 0.0119(13)
C1 0.082(2) 0.0632(19) 0.0489(16) 0.0123(14) 0.0076(15) 0.0374(17)
C7 0.076(2) 0.0428(15) 0.0628(18) 0.0254(14) 0.0205(15) 0.0174(14)
C22 0.0671(19) 0.0401(14) 0.0636(18) 0.0080(13) 0.0259(15) -0.0002(13)
C17 0.0558(17) 0.0568(17) 0.0516(16) 0.0068(14) 0.0132(13) 0.0156(13)
C16 0.0537(17) 0.0599(18) 0.0596(18) 0.0065(15) 0.0111(14) 0.0062(14)
C23 0.084(2) 0.0404(15) 0.074(2) 0.0022(15) 0.0305(18) 0.0088(15)
C2 0.060(2) 0.087(3) 0.0583(19) 0.0016(18) -0.0011(15) 0.0372(18)
C8 0.083(2) 0.0595(18) 0.0555(18) 0.0285(15) 0.0272(16) 0.0192(16)
C3 0.0462(16) 0.080(2) 0.0580(18) 0.0011(17) 0.0063(13) 0.0133(15)
C28 0.067(3) 0.108(4) 0.123(4) -0.045(3) -0.023(3) 0.007(2)
O1 0.0487(12) 0.0581(13) 0.0824(16) 0.0017(12) 0.0054(11) 0.0159(10)
O2 0.0619(14) 0.0591(14) 0.0882(18) -0.0130(13) -0.0007(12) 0.0038(11)
O3 0.0615(12) 0.0324(9) 0.0660(13) 0.0120(9) 0.0184(10) 0.0050(8)

loop_
_atom_type_symbol
_atom_type_description
_atom_type_scat_dispersion_real
_atom_type_scat_dispersion_imag
_atom_type_scat_source
C C 0.0033 0.0016 'International Tables Vol C Tables 4.2.6.8 and 6.1.1.4'
H H 0.0000 0.0000 'International Tables Vol C Tables 4.2.6.8 and 6.1.1.4'
O O 0.0106 0.0060 'International Tables Vol C Tables 4.2.6.8 and 6.1.1.4'
Cl Cl 0.1484 0.1585 'International Tables Vol C Tables 4.2.6.8 and 6.1.1.4'

loop_
_geom_angle_atom_site_label_1
_geom_angle_atom_site_label_2
_geom_angle_atom_site_label_3
_geom_angle
C5 C11 C19 118.9(2)
C5 C11 C10 112.6(2)
C19 C11 C10 121.3(2)
C5 C11 C20 118.0(2)
C19 C11 C20 58.64(18)
C10 C11 C20 117.3(2)
C26 C21 C22 118.3(3)
C26 C21 C20 122.9(2)
C22 C21 C20 118.7(2)
O1 C18 O2 124.0(3)
O1 C18 C10 123.3(3)
O2 C18 C10 112.7(3)
C21 C20 C19 125.8(2)
C21 C20 C11 122.5(2)
C19 C20 C11 59.50(17)
C4 C5 C6 118.4(3)
C4 C5 C11 123.0(2)
C6 C5 C11 118.5(2)
C1 C6 C5 119.7(3)
C1 C6 C7 121.5(3)
C5 C6 C7 118.7(3)
C16 C15 C14 120.7(3)
C16 C15 Cl1 120.0(3)
C14 C15 Cl1 119.3(2)
C20 C19 C11 61.86(17)
C13 C14 C15 118.8(3)
C17 C12 C13 117.5(3)
C17 C12 C9 123.4(3)
C13 C12 C9 119.0(3)
C12 C9 C8 117.5(3)
C12 C9 C10 115.4(2)
C8 C9 C10 102.3(2)
O3 C10 C18 109.2(2)
O3 C10 C11 107.3(2)
C18 C10 C11 111.8(2)
O3 C10 C9 103.7(2)
C18 C10 C9 109.9(2)
C11 C10 C9 114.6(2)
C3 C4 C5 121.2(3)
C24 C25 C26 119.2(3)
C23 C24 C25 121.0(3)
C23 C24 Cl2 119.6(3)
C25 C24 Cl2 119.4(2)
C21 C26 C25 120.8(3)
C14 C13 C12 122.0(3)
C2 C1 C6 120.9(3)
O3 C7 C6 109.4(2)
O3 C7 C8 103.9(3)
C6 C7 C8 111.5(3)
C23 C22 C21 121.4(3)
C16 C17 C12 121.5(3)
C15 C16 C17 119.5(3)
C24 C23 C22 119.3(3)
C1 C2 C3 119.8(3)
C7 C8 C9 103.3(2)
C2 C3 C4 120.0(3)
C18 O2 C28 115.6(3)
C10 O3 C7 103.6(2)

loop_
_geom_bond_atom_site_label_1
_geom_bond_atom_site_label_2
_geom_bond_distance
Cl1 C15 1.744(3)
Cl2 C24 1.744(3)
C11 C5 1.506(4)
C11 C19 1.508(3)
C11 C10 1.537(4)
C11 C20 1.543(4)
C21 C26 1.383(4)
C21 C22 1.388(4)
C21 C20 1.491(4)
C18 O1 1.199(4)
C18 O2 1.324(4)
C18 C10 1.516(4)
C20 C19 1.494(4)
C5 C4 1.387(4)
C5 C6 1.404(4)
C6 C1 1.394(4)
C6 C7 1.500(5)
C15 C16 1.377(5)
C15 C14 1.384(5)
C14 C13 1.377(4)
C12 C17 1.386(4)
C12 C13 1.392(4)
C12 C9 1.514(4)
C9 C8 1.550(4)
C9 C10 1.586(4)
C10 O3 1.426(3)
C4 C3 1.385(4)
C25 C24 1.377(4)
C25 C26 1.393(4)
C24 C23 1.372(5)
C1 C2 1.369(6)
C7 O3 1.431(4)
C7 C8 1.527(5)
C22 C23 1.377(5)
C17 C16 1.382(5)
C2 C3 1.384(6)
C28 O2 1.449(5)
